data_2014931
loop_
_publ_author_name
'Harding, David J.'
'Adams, Harry'
'Tuntulani, Thawatchai '

_publ_section_title
;
 B---N bond cleavage by cobalt(II) in
 acetato(3,5-diphenylpyrazole)[tris(3,5-diphenylpyrazolyl)borato]cobalt(II)
;
_journal_issue 6
_journal_name_full 'Acta Crystallographica Section C'
_journal_page_first m301
_journal_page_last m303
_journal_paper_doi 10.1107/S0108270105014277
_journal_volume 61
_journal_year 2005
_chemical_formula_iupac '[Co (C45 H34 B N6) (C2 H3 O2) (C15 H12 N2)]'
_chemical_formula_moiety 'C62 H49 B Co N8 O2'
_chemical_formula_sum 'C62 H49 B Co N8 O2'
_chemical_formula_weight 1007.83
_chemical_name_systematic
;
acetato(3,5-diphenylpyrazole)[tris(3,5-diphenylpyrazolyl)borato]cobalt(II)
;
_space_group_IT_number 2
_symmetry_cell_setting triclinic
_symmetry_space_group_name_Hall '-P 1'
_symmetry_space_group_name_H-M 'P -1'
_atom_sites_solution_hydrogens geom
_atom_sites_solution_primary direct
_atom_sites_solution_secondary difmap
_audit_creation_method SHELXL-97
_cell_angle_alpha 84.568(2)
_cell_angle_beta 66.5000(10)
_cell_angle_gamma 67.1990(10)
_cell_formula_units_Z 2
_cell_length_a 13.5669(12)
_cell_length_b 14.0474(12)
_cell_length_c 15.4195(14)
_cell_measurement_reflns_used 7380
_cell_measurement_temperature 150(2)
_cell_measurement_theta_max 53.060
_cell_measurement_theta_min 4.424
_cell_volume 2478.1(4)
_computing_cell_refinement SMART
_computing_data_collection 'SMART (Bruker, 1997)'
_computing_data_reduction 'SAINT (Bruker, 1997)'
_computing_molecular_graphics 'SHELXTL (Bruker, 1997)'
_computing_publication_material SHELXTL
_computing_structure_refinement 'SHELXL97 (Sheldrick, 1997)'
_computing_structure_solution 'SHELXS97 (Sheldrick, 1997)'
_diffrn_ambient_temperature 150(2)
_diffrn_detector_area_resol_mean 100
_diffrn_measured_fraction_theta_full 0.972
_diffrn_measured_fraction_theta_max 0.972
_diffrn_measurement_device_type 'Bruker SMART 1000'
_diffrn_measurement_method \w
_diffrn_radiation_monochromator graphite
_diffrn_radiation_source 'fine-focus sealed tube'
_diffrn_radiation_type MoK\a
_diffrn_radiation_wavelength 0.71073
_diffrn_reflns_av_R_equivalents 0.0407
_diffrn_reflns_av_sigmaI/netI 0.0591
_diffrn_reflns_limit_h_max 17
_diffrn_reflns_limit_h_min -17
_diffrn_reflns_limit_k_max 18
_diffrn_reflns_limit_k_min -18
_diffrn_reflns_limit_l_max 20
_diffrn_reflns_limit_l_min -20
_diffrn_reflns_number 28606
_diffrn_reflns_theta_full 27.55
_diffrn_reflns_theta_max 27.55
_diffrn_reflns_theta_min 1.44
_diffrn_standards_decay_% 0
_diffrn_standards_number 0
_exptl_absorpt_coefficient_mu 0.402
_exptl_absorpt_correction_T_max 0.9203
_exptl_absorpt_correction_T_min 0.8590
_exptl_absorpt_correction_type multi-scan
_exptl_absorpt_process_details '(SADABS; Bruker 1997)'
_exptl_crystal_colour purple
_exptl_crystal_density_diffrn 1.351
_exptl_crystal_density_method 'not measured'
_exptl_crystal_description block
_exptl_crystal_F_000 1050
_exptl_crystal_size_max 0.39
_exptl_crystal_size_mid 0.21
_exptl_crystal_size_min 0.21
_refine_diff_density_max 0.361
_refine_diff_density_min -0.334
_refine_ls_extinction_method none
_refine_ls_goodness_of_fit_ref 1.032
_refine_ls_hydrogen_treatment constr
_refine_ls_matrix_type full
_refine_ls_number_parameters 669
_refine_ls_number_reflns 11119
_refine_ls_number_restraints 0
_refine_ls_restrained_S_all 1.032
_refine_ls_R_factor_all 0.0727
_refine_ls_R_factor_gt 0.0435
_refine_ls_shift/su_max 0.002
_refine_ls_shift/su_mean 0.000
_refine_ls_structure_factor_coef Fsqd
_refine_ls_weighting_details 'w=1/[\s^2^(Fo^2^)+(0.0462P)^2^+0.4199P] where P=(Fo^2^+2Fc^2^)/3'
_refine_ls_weighting_scheme calc
_refine_ls_wR_factor_gt 0.0938
_refine_ls_wR_factor_ref 0.1046
_reflns_number_gt 7921
_reflns_number_total 11119
_reflns_threshold_expression I>2\s(I)
_cod_data_source_file sq1208.cif
_cod_data_source_block I
_cod_depositor_comments
;
The following automatic conversions were performed:
'_symmetry_cell_setting' value 'Triclinic' changed to 'triclinic'
according to '/home/saulius/struct/CIF-dictionaries/cif_core.dic'
dictionary named 'cif_core.dic' version 2.4.1 from
2010-06-29.

'_geom_bond_publ_flag' value 'Y' changed to 'y' according to
'/home/saulius/struct/CIF-dictionaries/cif_core.dic' dictionary named
'cif_core.dic' version 2.4.1 from 2010-06-29 (5 times).

Automatic conversion script
Id: cif_fix_enum 1527 2010-12-29 10:47:43Z saulius 

The following automatic conversions were performed:

'_symmetry_cell_setting' value 'Triclinic' changed to 'triclinic'
according to /home/saulius/struct/CIF-dictionaries/cif_core.dic
dictionary named 'cif_core.dic' version 2.4.1 from
2010-06-29.

'_geom_bond_publ_flag' value 'Y' changed to 'y'
according to /home/saulius/struct/CIF-dictionaries/cif_core.dic
dictionary named 'cif_core.dic' version 2.4.1 from 2010-06-29 (5
times).

'_geom_angle_publ_flag' value 'Y' changed to 'y' according
to /home/saulius/struct/CIF-dictionaries/cif_core.dic dictionary
named 'cif_core.dic' version 2.4.1 from 2010-06-29 (10 times).

Automatic conversion script
Id: cif_fix_values 1715 2011-07-08 13:25:40Z adriana 
;
_cod_original_sg_symbol_H-M P-1
_cod_database_code 2014931
_cod_database_fobs_code 2014931

loop_
_symmetry_equiv_pos_as_xyz
'x, y, z'
'-x, -y, -z'

loop_
_atom_site_label
_atom_site_fract_x
_atom_site_fract_y
_atom_site_fract_z
_atom_site_U_iso_or_equiv
_atom_site_adp_type
_atom_site_calc_flag
_atom_site_refinement_flags
_atom_site_occupancy
_atom_site_disorder_assembly
_atom_site_disorder_group
_atom_site_type_symbol
Co1 1.03866(2) 0.18226(2) 0.252085(19) 0.01688(8) Uani d . 1 . . Co
B1 0.85001(19) 0.11086(17) 0.24489(16) 0.0169(5) Uani d . 1 . . B
H1 0.7804 0.0969 0.2426 0.020 Uiso d R 1 . . H
N1 1.02797(14) 0.02287(12) 0.28068(11) 0.0177(4) Uani d . 1 . . N
N2 0.94049(13) 0.01305(12) 0.26345(11) 0.0173(4) Uani d . 1 . . N
N3 0.87307(14) 0.22267(12) 0.35027(11) 0.0171(4) Uani d . 1 . . N
N4 0.80008(14) 0.19230(12) 0.32899(11) 0.0171(4) Uani d . 1 . . N
N5 1.00195(13) 0.17814(12) 0.13711(11) 0.0166(4) Uani d . 1 . . N
N6 0.90971(13) 0.15226(12) 0.14986(11) 0.0167(4) Uani d . 1 . . N
N7 1.02721(14) 0.33918(12) 0.23942(11) 0.0178(4) Uani d . 1 . . N
N8 1.12625(14) 0.35643(13) 0.21553(11) 0.0185(4) Uani d . 1 . . N
H8A 1.1941 0.3074 0.2082 0.028(6) Uiso calc R 1 . . H
O1 1.20551(12) 0.10216(10) 0.22130(10) 0.0225(3) Uani d . 1 . . O
O2 1.30487(13) 0.19586(11) 0.22464(12) 0.0337(4) Uani d . 1 . . O
C1 0.93846(17) -0.08287(15) 0.28291(14) 0.0193(4) Uani d . 1 . . C
C2 1.02739(18) -0.13646(16) 0.31241(15) 0.0222(5) Uani d . 1 . . C
H2 1.0487 -0.2059 0.3301 0.027 Uiso calc R 1 . . H
C3 1.07986(17) -0.06781(15) 0.31103(14) 0.0196(4) Uani d . 1 . . C
C4 1.17564(18) -0.08581(15) 0.34146(15) 0.0209(4) Uani d . 1 . . C
C5 1.27880(18) -0.17315(16) 0.30485(15) 0.0247(5) Uani d . 1 . . C
H5 1.2868 -0.2217 0.2611 0.030 Uiso calc R 1 . . H
C6 1.36918(19) -0.18927(17) 0.33196(16) 0.0294(5) Uani d . 1 . . C
H6 1.4396 -0.2481 0.3058 0.035 Uiso calc R 1 . . H
C7 1.3579(2) -0.12017(18) 0.39703(16) 0.0306(5) Uani d . 1 . . C
H7 1.4206 -0.1313 0.4150 0.037 Uiso calc R 1 . . H
C8 1.2553(2) -0.03522(18) 0.43564(16) 0.0302(5) Uani d . 1 . . C
H8 1.2468 0.0115 0.4812 0.036 Uiso calc R 1 . . H
C9 1.16462(19) -0.01794(16) 0.40806(15) 0.0247(5) Uani d . 1 . . C
H9 1.0942 0.0408 0.4349 0.030 Uiso calc R 1 . . H
C10 0.85079(17) -0.11602(15) 0.27562(15) 0.0205(4) Uani d . 1 . . C
C11 0.81519(18) -0.09237(16) 0.20030(15) 0.0238(5) Uani d . 1 . . C
H11 0.8502 -0.0565 0.1498 0.029 Uiso calc R 1 . . H
C12 0.72867(19) -0.12099(18) 0.19868(17) 0.0315(5) Uani d . 1 . . C
H12 0.7036 -0.1031 0.1478 0.038 Uiso calc R 1 . . H
C13 0.6790(2) -0.17518(18) 0.27036(18) 0.0356(6) Uani d . 1 . . C
H13 0.6208 -0.1956 0.2684 0.043 Uiso calc R 1 . . H
C14 0.7141(2) -0.19956(17) 0.34482(18) 0.0336(6) Uani d . 1 . . C
H14 0.6796 -0.2366 0.3944 0.040 Uiso calc R 1 . . H
C15 0.79922(19) -0.17041(16) 0.34787(16) 0.0260(5) Uani d . 1 . . C
H15 0.8227 -0.1876 0.3996 0.031 Uiso calc R 1 . . H
C16 0.80746(17) 0.28812(15) 0.42811(14) 0.0181(4) Uani d . 1 . . C
C17 0.69111(18) 0.30295(16) 0.45550(14) 0.0215(5) Uani d . 1 . . C
H17 0.6262 0.3472 0.5069 0.026 Uiso calc R 1 . . H
C18 0.68935(17) 0.24032(15) 0.39282(14) 0.0182(4) Uani d . 1 . . C
C19 0.58865(17) 0.22077(16) 0.39375(14) 0.0205(4) Uani d . 1 . . C
C20 0.48870(18) 0.30281(17) 0.39709(16) 0.0284(5) Uani d . 1 . . C
H20 0.4843 0.3718 0.3993 0.034 Uiso calc R 1 . . H
C21 0.3950(2) 0.28520(19) 0.39724(18) 0.0354(6) Uani d . 1 . . C
H21 0.3266 0.3420 0.3997 0.043 Uiso calc R 1 . . H
C22 0.4009(2) 0.18468(19) 0.39374(16) 0.0324(6) Uani d . 1 . . C
H22 0.3378 0.1725 0.3916 0.039 Uiso calc R 1 . . H
C23 0.49828(19) 0.10288(18) 0.39342(15) 0.0271(5) Uani d . 1 . . C
H23 0.5012 0.0342 0.3934 0.032 Uiso calc R 1 . . H
C24 0.59226(18) 0.12023(16) 0.39315(14) 0.0225(5) Uani d . 1 . . C
H24 0.6596 0.0633 0.3925 0.027 Uiso calc R 1 . . H
C25 0.86104(18) 0.32849(15) 0.47464(14) 0.0197(4) Uani d . 1 . . C
C26 0.7918(2) 0.40914(17) 0.54497(16) 0.0290(5) Uani d . 1 . . C
H26 0.7102 0.4393 0.5616 0.035 Uiso calc R 1 . . H
C27 0.8409(2) 0.44612(18) 0.59115(17) 0.0353(6) Uani d . 1 . . C
H27 0.7921 0.5000 0.6402 0.042 Uiso calc R 1 . . H
C28 0.9590(2) 0.40570(17) 0.56671(17) 0.0320(6) Uani d . 1 . . C
H28 0.9923 0.4321 0.5976 0.038 Uiso calc R 1 . . H
C29 1.0287(2) 0.32608(17) 0.49665(16) 0.0288(5) Uani d . 1 . . C
H29 1.1107 0.2982 0.4785 0.035 Uiso calc R 1 . . H
C30 0.98027(18) 0.28662(16) 0.45279(15) 0.0235(5) Uani d . 1 . . C
H30 1.0292 0.2298 0.4068 0.028 Uiso calc R 1 . . H
C31 1.10912(17) 0.45712(15) 0.20434(14) 0.0192(4) Uani d . 1 . . C
C32 0.99195(18) 0.50882(16) 0.22332(14) 0.0218(5) Uani d . 1 . . C
H32 0.9521 0.5811 0.2222 0.026 Uiso calc R 1 . . H
C33 0.94392(17) 0.43327(15) 0.24444(14) 0.0193(4) Uani d . 1 . . C
C34 0.82014(17) 0.45635(15) 0.26807(15) 0.0207(4) Uani d . 1 . . C
C35 0.73704(18) 0.53765(16) 0.33547(15) 0.0252(5) Uani d . 1 . . C
H35 0.7610 0.5700 0.3703 0.030 Uiso calc R 1 . . H
C36 0.62009(18) 0.57190(17) 0.35230(16) 0.0287(5) Uani d . 1 . . C
H36 0.5646 0.6278 0.3979 0.034 Uiso calc R 1 . . H
C37 0.58427(19) 0.52449(17) 0.30251(17) 0.0288(5) Uani d . 1 . . C
H37 0.5042 0.5483 0.3134 0.035 Uiso calc R 1 . . H
C38 0.66523(18) 0.44223(16) 0.23668(16) 0.0258(5) Uani d . 1 . . C
H38 0.6404 0.4088 0.2034 0.031 Uiso calc R 1 . . H
C39 0.78205(17) 0.40865(15) 0.21931(15) 0.0208(4) Uani d . 1 . . C
H39 0.8370 0.3525 0.1737 0.025 Uiso calc R 1 . . H
C40 1.20421(18) 0.49507(16) 0.17428(14) 0.0221(5) Uani d . 1 . . C
C41 1.31785(19) 0.42894(18) 0.15744(17) 0.0309(5) Uani d . 1 . . C
H41 1.3358 0.3571 0.1651 0.037 Uiso calc R 1 . . H
C42 1.4056(2) 0.46696(19) 0.12943(18) 0.0388(6) Uani d . 1 . . C
H42 1.4831 0.4210 0.1184 0.047 Uiso calc R 1 . . H
C43 1.3810(2) 0.57113(19) 0.11759(18) 0.0370(6) Uani d . 1 . . C
H43 1.4411 0.5969 0.0983 0.044 Uiso calc R 1 . . H
C44 1.2683(2) 0.63744(19) 0.13390(17) 0.0354(6) Uani d . 1 . . C
H44 1.2509 0.7091 0.1254 0.042 Uiso calc R 1 . . H
C45 1.1805(2) 0.59997(17) 0.16257(16) 0.0284(5) Uani d . 1 . . C
H45 1.1031 0.6465 0.1744 0.034 Uiso calc R 1 . . H
C46 1.03287(17) 0.21576(15) 0.05112(14) 0.0177(4) Uani d . 1 . . C
C47 0.96153(17) 0.21283(15) 0.00793(14) 0.0198(4) Uani d . 1 . . C
H47 0.9649 0.2344 -0.0531 0.024 Uiso calc R 1 . . H
C48 0.88478(17) 0.17239(15) 0.07128(14) 0.0178(4) Uani d . 1 . . C
C49 0.79428(17) 0.15048(15) 0.05626(14) 0.0185(4) Uani d . 1 . . C
C50 0.82568(18) 0.09733(15) -0.02838(14) 0.0212(4) Uani d . 1 . . C
H50 0.9043 0.0732 -0.0727 0.025 Uiso calc R 1 . . H
C51 0.74346(19) 0.07913(16) -0.04878(15) 0.0248(5) Uani d . 1 . . C
H51 0.7655 0.0430 -0.1068 0.030 Uiso calc R 1 . . H
C52 0.62928(19) 0.11405(17) 0.01601(16) 0.0269(5) Uani d . 1 . . C
H52 0.5727 0.1019 0.0022 0.032 Uiso calc R 1 . . H
C53 0.59628(18) 0.16667(16) 0.10107(16) 0.0253(5) Uani d . 1 . . C
H53 0.5177 0.1897 0.1455 0.030 Uiso calc R 1 . . H
C54 0.67829(17) 0.18544(16) 0.12089(15) 0.0213(5) Uani d . 1 . . C
H54 0.6556 0.2223 0.1787 0.026 Uiso calc R 1 . . H
C55 1.12601(17) 0.25740(16) 0.01514(14) 0.0197(4) Uani d . 1 . . C
C56 1.23365(18) 0.20350(17) 0.01988(14) 0.0233(5) Uani d . 1 . . C
H56 1.2486 0.1388 0.0475 0.028 Uiso calc R 1 . . H
C57 1.31943(19) 0.24399(18) -0.01566(15) 0.0291(5) Uani d . 1 . . C
H57 1.3928 0.2069 -0.0121 0.035 Uiso calc R 1 . . H
C58 1.2987(2) 0.3378(2) -0.05625(17) 0.0364(6) Uani d . 1 . . C
H58 1.3577 0.3653 -0.0807 0.044 Uiso calc R 1 . . H
C59 1.1917(2) 0.39158(19) -0.06107(17) 0.0376(6) Uani d . 1 . . C
H59 1.1770 0.4563 -0.0888 0.045 Uiso calc R 1 . . H
C60 1.10562(19) 0.35148(17) -0.02557(16) 0.0280(5) Uani d . 1 . . C
H60 1.0323 0.3888 -0.0292 0.034 Uiso calc R 1 . . H
C61 1.29822(17) 0.11262(16) 0.21246(14) 0.0202(4) Uani d . 1 . . C
C62 1.40737(18) 0.01620(16) 0.18232(17) 0.0289(5) Uani d . 1 . . C
H62A 1.4503 0.0128 0.1136 0.043 Uiso calc R 1 . . H
H62B 1.3869 -0.0447 0.1991 0.043 Uiso calc R 1 . . H
H62C 1.4561 0.0177 0.2146 0.043 Uiso calc R 1 . . H

loop_
_atom_site_aniso_label
_atom_site_aniso_U_11
_atom_site_aniso_U_22
_atom_site_aniso_U_33
_atom_site_aniso_U_12
_atom_site_aniso_U_13
_atom_site_aniso_U_23
Co1 0.01584(15) 0.01764(15) 0.01814(15) -0.00705(11) -0.00708(11) 0.00142(11)
B1 0.0156(11) 0.0182(12) 0.0173(12) -0.0079(10) -0.0056(9) 0.0012(9)
N1 0.0170(9) 0.0172(9) 0.0197(9) -0.0066(7) -0.0081(7) 0.0015(7)
N2 0.0158(8) 0.0179(9) 0.0196(9) -0.0080(7) -0.0067(7) 0.0000(7)
N3 0.0178(9) 0.0171(9) 0.0194(9) -0.0087(7) -0.0083(7) 0.0017(7)
N4 0.0178(9) 0.0161(9) 0.0185(9) -0.0070(7) -0.0078(7) 0.0021(7)
N5 0.0150(8) 0.0149(8) 0.0212(9) -0.0070(7) -0.0073(7) 0.0019(7)
N6 0.0147(8) 0.0175(9) 0.0184(9) -0.0070(7) -0.0060(7) 0.0003(7)
N7 0.0150(8) 0.0181(9) 0.0203(9) -0.0063(7) -0.0067(7) 0.0005(7)
N8 0.0145(9) 0.0179(9) 0.0228(9) -0.0064(7) -0.0063(7) -0.0008(7)
O1 0.0190(8) 0.0227(8) 0.0282(8) -0.0100(6) -0.0106(6) 0.0052(6)
O2 0.0284(9) 0.0211(8) 0.0620(12) -0.0092(7) -0.0280(8) 0.0025(8)
C1 0.0209(11) 0.0163(10) 0.0176(11) -0.0078(9) -0.0033(9) -0.0009(8)
C2 0.0247(11) 0.0157(11) 0.0245(12) -0.0069(9) -0.0091(9) 0.0018(9)
C3 0.0205(11) 0.0160(10) 0.0191(11) -0.0060(9) -0.0055(9) 0.0000(8)
C4 0.0227(11) 0.0170(11) 0.0251(12) -0.0098(9) -0.0106(9) 0.0072(9)
C5 0.0268(12) 0.0209(11) 0.0280(12) -0.0082(10) -0.0139(10) 0.0041(9)
C6 0.0260(12) 0.0240(12) 0.0373(14) -0.0064(10) -0.0161(11) 0.0085(10)
C7 0.0303(13) 0.0373(14) 0.0340(13) -0.0160(11) -0.0219(11) 0.0143(11)
C8 0.0391(14) 0.0304(13) 0.0311(13) -0.0168(11) -0.0212(11) 0.0062(10)
C9 0.0258(12) 0.0193(11) 0.0284(12) -0.0066(9) -0.0125(10) 0.0037(9)
C10 0.0193(11) 0.0156(10) 0.0237(11) -0.0060(9) -0.0050(9) -0.0047(9)
C11 0.0238(11) 0.0230(12) 0.0210(11) -0.0079(9) -0.0046(9) -0.0071(9)
C12 0.0269(12) 0.0369(14) 0.0305(13) -0.0104(11) -0.0096(10) -0.0124(11)
C13 0.0267(13) 0.0359(14) 0.0455(16) -0.0175(11) -0.0064(11) -0.0146(12)
C14 0.0347(14) 0.0253(13) 0.0401(15) -0.0192(11) -0.0056(12) -0.0025(11)
C15 0.0317(12) 0.0180(11) 0.0297(13) -0.0120(10) -0.0112(10) 0.0018(9)
C16 0.0212(11) 0.0160(10) 0.0160(10) -0.0080(9) -0.0060(8) 0.0033(8)
C17 0.0216(11) 0.0209(11) 0.0177(11) -0.0088(9) -0.0024(9) -0.0008(9)
C18 0.0174(10) 0.0184(10) 0.0171(10) -0.0083(9) -0.0043(8) 0.0043(8)
C19 0.0198(11) 0.0258(12) 0.0149(10) -0.0104(9) -0.0044(8) 0.0012(9)
C20 0.0245(12) 0.0264(12) 0.0314(13) -0.0107(10) -0.0082(10) 0.0054(10)
C21 0.0207(12) 0.0392(15) 0.0440(15) -0.0091(11) -0.0144(11) 0.0104(12)
C22 0.0242(12) 0.0478(15) 0.0307(13) -0.0192(12) -0.0106(10) 0.0007(11)
C23 0.0280(12) 0.0320(13) 0.0223(12) -0.0174(11) -0.0044(10) -0.0030(10)
C24 0.0188(11) 0.0262(12) 0.0204(11) -0.0089(9) -0.0052(9) 0.0002(9)
C25 0.0258(11) 0.0181(11) 0.0169(11) -0.0115(9) -0.0073(9) 0.0032(8)
C26 0.0307(13) 0.0268(12) 0.0273(13) -0.0073(10) -0.0120(10) -0.0022(10)
C27 0.0494(16) 0.0245(13) 0.0335(14) -0.0061(11) -0.0238(12) -0.0060(10)
C28 0.0495(16) 0.0266(13) 0.0346(14) -0.0190(12) -0.0274(12) 0.0052(10)
C29 0.0340(13) 0.0330(13) 0.0290(13) -0.0168(11) -0.0191(11) 0.0083(10)
C30 0.0273(12) 0.0248(12) 0.0198(11) -0.0105(10) -0.0101(9) 0.0016(9)
C31 0.0232(11) 0.0185(11) 0.0183(11) -0.0100(9) -0.0086(9) 0.0017(8)
C32 0.0226(11) 0.0162(11) 0.0246(12) -0.0060(9) -0.0088(9) 0.0013(9)
C33 0.0225(11) 0.0181(11) 0.0176(11) -0.0080(9) -0.0080(9) 0.0013(8)
C34 0.0201(11) 0.0159(10) 0.0230(11) -0.0059(9) -0.0074(9) 0.0053(8)
C35 0.0243(12) 0.0202(11) 0.0300(13) -0.0078(9) -0.0100(10) 0.0004(9)
C36 0.0200(11) 0.0198(11) 0.0361(14) -0.0030(9) -0.0049(10) -0.0018(10)
C37 0.0178(11) 0.0225(12) 0.0421(14) -0.0066(9) -0.0102(10) 0.0070(10)
C38 0.0258(12) 0.0214(12) 0.0359(13) -0.0123(10) -0.0159(10) 0.0069(10)
C39 0.0207(11) 0.0162(10) 0.0233(11) -0.0071(9) -0.0068(9) 0.0027(9)
C40 0.0254(12) 0.0250(12) 0.0187(11) -0.0132(10) -0.0075(9) -0.0003(9)
C41 0.0264(12) 0.0260(12) 0.0395(14) -0.0126(10) -0.0090(11) -0.0012(10)
C42 0.0267(13) 0.0379(15) 0.0528(17) -0.0152(12) -0.0125(12) -0.0039(12)
C43 0.0373(15) 0.0394(15) 0.0430(15) -0.0280(13) -0.0114(12) 0.0033(12)
C44 0.0446(15) 0.0294(13) 0.0444(15) -0.0236(12) -0.0220(13) 0.0100(11)
C45 0.0343(13) 0.0269(12) 0.0321(13) -0.0155(11) -0.0181(11) 0.0059(10)
C46 0.0165(10) 0.0154(10) 0.0169(10) -0.0040(8) -0.0044(8) 0.0002(8)
C47 0.0189(11) 0.0229(11) 0.0158(10) -0.0069(9) -0.0064(9) 0.0023(8)
C48 0.0164(10) 0.0168(10) 0.0168(10) -0.0024(8) -0.0064(8) -0.0014(8)
C49 0.0200(11) 0.0176(10) 0.0207(11) -0.0080(9) -0.0106(9) 0.0048(8)
C50 0.0217(11) 0.0198(11) 0.0202(11) -0.0078(9) -0.0068(9) 0.0027(9)
C51 0.0328(13) 0.0250(12) 0.0213(11) -0.0131(10) -0.0131(10) 0.0009(9)
C52 0.0291(12) 0.0307(13) 0.0332(13) -0.0165(10) -0.0204(11) 0.0077(10)
C53 0.0180(11) 0.0248(12) 0.0321(13) -0.0072(9) -0.0102(10) 0.0038(10)
C54 0.0206(11) 0.0218(11) 0.0225(11) -0.0080(9) -0.0095(9) 0.0016(9)
C55 0.0196(11) 0.0246(11) 0.0154(10) -0.0103(9) -0.0054(8) 0.0003(8)
C56 0.0235(11) 0.0283(12) 0.0202(11) -0.0124(10) -0.0086(9) 0.0040(9)
C57 0.0220(12) 0.0425(14) 0.0262(13) -0.0148(11) -0.0105(10) 0.0026(11)
C58 0.0353(14) 0.0522(16) 0.0302(14) -0.0317(13) -0.0078(11) 0.0082(12)
C59 0.0430(15) 0.0361(14) 0.0417(15) -0.0264(12) -0.0171(13) 0.0190(12)
C60 0.0247(12) 0.0304(13) 0.0299(13) -0.0126(10) -0.0115(10) 0.0089(10)
C61 0.0207(11) 0.0225(11) 0.0209(11) -0.0082(9) -0.0123(9) 0.0046(9)
C62 0.0210(12) 0.0248(12) 0.0411(14) -0.0086(10) -0.0135(10) 0.0061(10)

loop_
_atom_type_symbol
_atom_type_description
_atom_type_scat_dispersion_real
_atom_type_scat_dispersion_imag
_atom_type_scat_source
C C 0.0033 0.0016 'International Tables Vol C Tables 4.2.6.8 and 6.1.1.4'
H H 0.0000 0.0000 'International Tables Vol C Tables 4.2.6.8 and 6.1.1.4'
B B 0.0013 0.0007 'International Tables Vol C Tables 4.2.6.8 and 6.1.1.4'
Co Co 0.3494 0.9721 'International Tables Vol C Tables 4.2.6.8 and 6.1.1.4'
N N 0.0061 0.0033 'International Tables Vol C Tables 4.2.6.8 and 6.1.1.4'
O O 0.0106 0.0060 'International Tables Vol C Tables 4.2.6.8 and 6.1.1.4'

loop_
_geom_angle_atom_site_label_1
_geom_angle_atom_site_label_2
_geom_angle_atom_site_label_3
_geom_angle
_geom_angle_publ_flag
O1 Co1 N3 147.09(6) y
O1 Co1 N5 109.95(6) y
N3 Co1 N5 96.58(6) y
O1 Co1 N7 103.17(6) y
N3 Co1 N7 93.45(6) y
N5 Co1 N7 94.55(6) y
O1 Co1 N1 82.87(6) y
N3 Co1 N1 79.34(6) y
N5 Co1 N1 87.00(6) y
N7 Co1 N1 172.76(6) y
N2 B1 N6 109.52(16) ?
N2 B1 N4 107.13(16) ?
N6 B1 N4 110.61(16) ?
N2 B1 H1 112.4 ?
N6 B1 H1 109.3 ?
N4 B1 H1 107.9 ?
C3 N1 N2 105.98(15) ?
C3 N1 Co1 140.40(13) ?
N2 N1 Co1 113.61(11) ?
C1 N2 N1 110.40(15) ?
C1 N2 B1 129.90(16) ?
N1 N2 B1 118.57(15) ?
C16 N3 N4 107.21(15) ?
C16 N3 Co1 134.98(13) ?
N4 N3 Co1 116.80(12) ?
C18 N4 N3 109.23(15) ?
C18 N4 B1 130.35(16) ?
N3 N4 B1 120.36(15) ?
C46 N5 N6 107.13(15) ?
C46 N5 Co1 133.53(13) ?
N6 N5 Co1 117.77(12) ?
C48 N6 N5 109.36(15) ?
C48 N6 B1 130.88(16) ?
N5 N6 B1 119.73(15) ?
C33 N7 N8 105.23(15) ?
C33 N7 Co1 136.63(13) ?
N8 N7 Co1 118.04(12) ?
C31 N8 N7 112.42(16) ?
C31 N8 H8A 123.8 ?
N7 N8 H8A 123.8 ?
C61 O1 Co1 141.77(13) ?
N2 C1 C2 107.23(17) ?
N2 C1 C10 123.53(18) ?
C2 C1 C10 129.19(18) ?
C1 C2 C3 105.93(18) ?
C1 C2 H2 127.0 ?
C3 C2 H2 127.0 ?
N1 C3 C2 110.45(18) ?
N1 C3 C4 122.15(18) ?
C2 C3 C4 127.36(18) ?
C9 C4 C5 118.69(19) ?
C9 C4 C3 121.13(18) ?
C5 C4 C3 120.17(19) ?
C6 C5 C4 120.3(2) ?
C6 C5 H5 119.9 ?
C4 C5 H5 119.9 ?
C5 C6 C7 120.4(2) ?
C5 C6 H6 119.8 ?
C7 C6 H6 119.8 ?
C8 C7 C6 119.8(2) ?
C8 C7 H7 120.1 ?
C6 C7 H7 120.1 ?
C7 C8 C9 120.1(2) ?
C7 C8 H8 119.9 ?
C9 C8 H8 119.9 ?
C8 C9 C4 120.6(2) ?
C8 C9 H9 119.7 ?
C4 C9 H9 119.7 ?
C11 C10 C15 118.52(19) ?
C11 C10 C1 122.38(19) ?
C15 C10 C1 119.07(19) ?
C12 C11 C10 120.3(2) ?
C12 C11 H11 119.8 ?
C10 C11 H11 119.8 ?
C13 C12 C11 120.4(2) ?
C13 C12 H12 119.8 ?
C11 C12 H12 119.8 ?
C14 C13 C12 119.7(2) ?
C14 C13 H13 120.2 ?
C12 C13 H13 120.2 ?
C13 C14 C15 120.4(2) ?
C13 C14 H14 119.8 ?
C15 C14 H14 119.8 ?
C14 C15 C10 120.5(2) ?
C14 C15 H15 119.7 ?
C10 C15 H15 119.7 ?
N3 C16 C17 109.49(17) ?
N3 C16 C25 120.97(17) ?
C17 C16 C25 129.44(18) ?
C18 C17 C16 106.07(18) ?
C18 C17 H17 127.0 ?
C16 C17 H17 127.0 ?
N4 C18 C17 107.95(17) ?
N4 C18 C19 123.47(17) ?
C17 C18 C19 128.50(18) ?
C20 C19 C24 118.89(19) ?
C20 C19 C18 120.18(19) ?
C24 C19 C18 120.92(18) ?
C19 C20 C21 120.5(2) ?
C19 C20 H20 119.7 ?
C21 C20 H20 119.7 ?
C20 C21 C22 120.0(2) ?
C20 C21 H21 120.0 ?
C22 C21 H21 120.0 ?
C23 C22 C21 119.9(2) ?
C23 C22 H22 120.1 ?
C21 C22 H22 120.1 ?
C22 C23 C24 120.2(2) ?
C22 C23 H23 119.9 ?
C24 C23 H23 119.9 ?
C23 C24 C19 120.4(2) ?
C23 C24 H24 119.8 ?
C19 C24 H24 119.8 ?
C26 C25 C30 117.55(19) ?
C26 C25 C16 120.16(19) ?
C30 C25 C16 122.26(18) ?
C27 C26 C25 120.8(2) ?
C27 C26 H26 119.6 ?
C25 C26 H26 119.6 ?
C28 C27 C26 120.8(2) ?
C28 C27 H27 119.6 ?
C26 C27 H27 119.6 ?
C27 C28 C29 119.0(2) ?
C27 C28 H28 120.5 ?
C29 C28 H28 120.5 ?
C30 C29 C28 120.5(2) ?
C30 C29 H29 119.7 ?
C28 C29 H29 119.7 ?
C29 C30 C25 121.3(2) ?
C29 C30 H30 119.3 ?
C25 C30 H30 119.3 ?
N8 C31 C32 106.16(17) ?
N8 C31 C40 122.83(18) ?
C32 C31 C40 130.97(19) ?
C31 C32 C33 106.24(18) ?
C31 C32 H32 126.9 ?
C33 C32 H32 126.9 ?
N7 C33 C32 109.94(18) ?
N7 C33 C34 126.54(18) ?
C32 C33 C34 123.52(18) ?
C35 C34 C39 118.24(19) ?
C35 C34 C33 118.11(18) ?
C39 C34 C33 123.27(18) ?
C36 C35 C34 121.0(2) ?
C36 C35 H35 119.5 ?
C34 C35 H35 119.5 ?
C37 C36 C35 119.9(2) ?
C37 C36 H36 120.1 ?
C35 C36 H36 120.1 ?
C36 C37 C38 120.0(2) ?
C36 C37 H37 120.0 ?
C38 C37 H37 120.0 ?
C39 C38 C37 120.2(2) ?
C39 C38 H38 119.9 ?
C37 C38 H38 119.9 ?
C38 C39 C34 120.74(19) ?
C38 C39 H39 119.6 ?
C34 C39 H39 119.6 ?
C41 C40 C45 118.4(2) ?
C41 C40 C31 121.80(19) ?
C45 C40 C31 119.76(19) ?
C40 C41 C42 120.5(2) ?
C40 C41 H41 119.7 ?
C42 C41 H41 119.7 ?
C43 C42 C41 120.4(2) ?
C43 C42 H42 119.8 ?
C41 C42 H42 119.8 ?
C44 C43 C42 119.5(2) ?
C44 C43 H43 120.2 ?
C42 C43 H43 120.2 ?
C43 C44 C45 120.2(2) ?
C43 C44 H44 119.9 ?
C45 C44 H44 119.9 ?
C44 C45 C40 120.9(2) ?
C44 C45 H45 119.6 ?
C40 C45 H45 119.6 ?
N5 C46 C47 109.45(17) ?
N5 C46 C55 122.33(17) ?
C47 C46 C55 128.15(18) ?
C48 C47 C46 106.42(18) ?
C48 C47 H47 126.8 ?
C46 C47 H47 126.8 ?
N6 C48 C47 107.64(17) ?
N6 C48 C49 125.49(18) ?
C47 C48 C49 126.83(18) ?
C50 C49 C54 119.04(18) ?
C50 C49 C48 118.03(18) ?
C54 C49 C48 122.85(18) ?
C51 C50 C49 120.77(19) ?
C51 C50 H50 119.6 ?
C49 C50 H50 119.6 ?
C52 C51 C50 119.41(19) ?
C52 C51 H51 120.3 ?
C50 C51 H51 120.3 ?
C51 C52 C53 120.7(2) ?
C51 C52 H52 119.6 ?
C53 C52 H52 119.6 ?
C54 C53 C52 119.7(2) ?
C54 C53 H53 120.1 ?
C52 C53 H53 120.1 ?
C53 C54 C49 120.33(19) ?
C53 C54 H54 119.8 ?
C49 C54 H54 119.8 ?
C60 C55 C56 119.30(19) ?
C60 C55 C46 119.06(18) ?
C56 C55 C46 121.62(18) ?
C57 C56 C55 120.1(2) ?
C57 C56 H56 119.9 ?
C55 C56 H56 119.9 ?
C58 C57 C56 120.4(2) ?
C58 C57 H57 119.8 ?
C56 C57 H57 119.8 ?
C57 C58 C59 119.6(2) ?
C57 C58 H58 120.2 ?
C59 C58 H58 120.2 ?
C58 C59 C60 120.3(2) ?
C58 C59 H59 119.9 ?
C60 C59 H59 119.9 ?
C55 C60 C59 120.3(2) ?
C55 C60 H60 119.8 ?
C59 C60 H60 119.8 ?
O2 C61 O1 125.09(19) ?
O2 C61 C62 118.60(18) ?
O1 C61 C62 116.29(18) ?
C61 C62 H62A 109.5 ?
C61 C62 H62B 109.5 ?
H62A C62 H62B 109.5 ?
C61 C62 H62C 109.5 ?
H62A C62 H62C 109.5 ?
H62B C62 H62C 109.5 ?

loop_
_geom_bond_atom_site_label_1
_geom_bond_atom_site_label_2
_geom_bond_site_symmetry_2
_geom_bond_distance
_geom_bond_publ_flag
Co1 O1 . 1.9712(14) y
Co1 N3 . 2.0305(16) y
Co1 N5 . 2.0347(16) y
Co1 N7 . 2.1443(16) y
Co1 N1 . 2.2896(16) y
B1 N2 . 1.541(3) ?
B1 N6 . 1.549(3) ?
B1 N4 . 1.558(3) ?
B1 H1 . 1.0503 ?
N1 C3 . 1.339(3) ?
N1 N2 . 1.373(2) ?
N2 C1 . 1.361(2) ?
N3 C16 . 1.342(2) ?
N3 N4 . 1.372(2) ?
N4 C18 . 1.357(2) ?
N5 C46 . 1.345(2) ?
N5 N6 . 1.371(2) ?
N6 C48 . 1.360(2) ?
N7 C33 . 1.350(2) ?
N7 N8 . 1.357(2) ?
N8 C31 . 1.347(2) ?
N8 H8A . 0.8800 ?
O1 C61 . 1.275(2) ?
O2 C61 . 1.244(2) ?
C1 C2 . 1.378(3) ?
C1 C10 . 1.480(3) ?
C2 C3 . 1.398(3) ?
C2 H2 . 0.9500 ?
C3 C4 . 1.477(3) ?
C4 C9 . 1.392(3) ?
C4 C5 . 1.397(3) ?
C5 C6 . 1.380(3) ?
C5 H5 . 0.9500 ?
C6 C7 . 1.385(3) ?
C6 H6 . 0.9500 ?
C7 C8 . 1.379(3) ?
C7 H7 . 0.9500 ?
C8 C9 . 1.385(3) ?
C8 H8 . 0.9500 ?
C9 H9 . 0.9500 ?
C10 C11 . 1.394(3) ?
C10 C15 . 1.395(3) ?
C11 C12 . 1.390(3) ?
C11 H11 . 0.9500 ?
C12 C13 . 1.378(3) ?
C12 H12 . 0.9500 ?
C13 C14 . 1.377(3) ?
C13 H13 . 0.9500 ?
C14 C15 . 1.385(3) ?
C14 H14 . 0.9500 ?
C15 H15 . 0.9500 ?
C16 C17 . 1.394(3) ?
C16 C25 . 1.476(3) ?
C17 C18 . 1.380(3) ?
C17 H17 . 0.9500 ?
C18 C19 . 1.489(3) ?
C19 C20 . 1.384(3) ?
C19 C24 . 1.395(3) ?
C20 C21 . 1.386(3) ?
C20 H20 . 0.9500 ?
C21 C22 . 1.388(3) ?
C21 H21 . 0.9500 ?
C22 C23 . 1.373(3) ?
C22 H22 . 0.9500 ?
C23 C24 . 1.386(3) ?
C23 H23 . 0.9500 ?
C24 H24 . 0.9500 ?
C25 C26 . 1.392(3) ?
C25 C30 . 1.393(3) ?
C26 C27 . 1.391(3) ?
C26 H26 . 0.9500 ?
C27 C28 . 1.374(3) ?
C27 H27 . 0.9500 ?
C28 C29 . 1.381(3) ?
C28 H28 . 0.9500 ?
C29 C30 . 1.380(3) ?
C29 H29 . 0.9500 ?
C30 H30 . 0.9500 ?
C31 C32 . 1.384(3) ?
C31 C40 . 1.474(3) ?
C32 C33 . 1.399(3) ?
C32 H32 . 0.9500 ?
C33 C34 . 1.473(3) ?
C34 C35 . 1.396(3) ?
C34 C39 . 1.398(3) ?
C35 C36 . 1.386(3) ?
C35 H35 . 0.9500 ?
C36 C37 . 1.384(3) ?
C36 H36 . 0.9500 ?
C37 C38 . 1.386(3) ?
C37 H37 . 0.9500 ?
C38 C39 . 1.383(3) ?
C38 H38 . 0.9500 ?
C39 H39 . 0.9500 ?
C40 C41 . 1.387(3) ?
C40 C45 . 1.392(3) ?
C41 C42 . 1.389(3) ?
C41 H41 . 0.9500 ?
C42 C43 . 1.380(3) ?
C42 H42 . 0.9500 ?
C43 C44 . 1.379(3) ?
C43 H43 . 0.9500 ?
C44 C45 . 1.383(3) ?
C44 H44 . 0.9500 ?
C45 H45 . 0.9500 ?
C46 C47 . 1.390(3) ?
C46 C55 . 1.483(3) ?
C47 C48 . 1.380(3) ?
C47 H47 . 0.9500 ?
C48 C49 . 1.479(3) ?
C49 C50 . 1.392(3) ?
C49 C54 . 1.398(3) ?
C50 C51 . 1.387(3) ?
C50 H50 . 0.9500 ?
C51 C52 . 1.381(3) ?
C51 H51 . 0.9500 ?
C52 C53 . 1.388(3) ?
C52 H52 . 0.9500 ?
C53 C54 . 1.384(3) ?
C53 H53 . 0.9500 ?
C54 H54 . 0.9500 ?
C55 C60 . 1.384(3) ?
C55 C56 . 1.389(3) ?
C56 C57 . 1.387(3) ?
C56 H56 . 0.9500 ?
C57 C58 . 1.380(3) ?
C57 H57 . 0.9500 ?
C58 C59 . 1.382(3) ?
C58 H58 . 0.9500 ?
C59 C60 . 1.386(3) ?
C59 H59 . 0.9500 ?
C60 H60 . 0.9500 ?
C61 C62 . 1.503(3) ?
C62 H62A . 0.9800 ?
C62 H62B . 0.9800 ?
C62 H62C . 0.9800 ?

loop_
_geom_hbond_atom_site_label_D
_geom_hbond_atom_site_label_H
_geom_hbond_atom_site_label_A
_geom_hbond_distance_DH
_geom_hbond_distance_HA
_geom_hbond_distance_DA
_geom_hbond_angle_DHA
N8 H8A O2 0.88 1.78 2.637(2) 163
